data_4060476
loop_
_publ_author_name
'Vojtech Jancik'
'Leslie W. Pineda'
'A. Claudia St\"uckl'
'Herbert W. Roesky'
'Regine Herbst-Irmer'

_journal_name_full Organometallics
_journal_paper_doi 10.1021/om049400b
_journal_year 2005
_chemical_formula_moiety 'C87 H102 F3 N4 O7 S Ti2 1+, C F3 O3 S 1-, 4(C H2 Cl2)'
_chemical_formula_sum 'C92 H110 Cl8 F6 N4 O10 S2 Ti2'
_chemical_formula_weight 1989.36
_space_group_IT_number 2
_space_group_name_Hall '-P 1'
_space_group_name_H-M_alt 'P -1'
_symmetry_cell_setting triclinic
_symmetry_space_group_name_H-M 'P -1'
_cell_angle_alpha 76.698(2)
_cell_angle_beta 74.432(2)
_cell_angle_gamma 76.658(2)
_cell_formula_units_Z 2
_cell_length_a 13.9519(13)
_cell_length_b 14.7843(13)
_cell_length_c 24.856(2)
_cell_measurement_temperature 117(2)
_cell_volume 4727.7(7)
_diffrn_ambient_temperature 117(2)
_exptl_crystal_density_diffrn 1.397
_cod_depositor_comments
;
The following automatic conversions were performed:
'_symmetry_cell_setting' value 'Triclinic' changed to 'triclinic'
according to '/home/saulius/struct/CIF-dictionaries/cif_core.dic'
dictionary named 'cif_core.dic' version 2.4.1 from 2010-06-29.

Automatic conversion script
Id: cif_fix_enum 1527 2010-12-29 10:47:43Z saulius 
;
_cod_database_code 4060476

loop_
_symmetry_equiv_pos_as_xyz
'x, y, z'
'-x, -y, -z'

loop_
_atom_site_label
_atom_site_type_symbol
_atom_site_fract_x
_atom_site_fract_y
_atom_site_fract_z
_atom_site_U_iso_or_equiv
_atom_site_adp_type
_atom_site_occupancy
_atom_site_symmetry_multiplicity
_atom_site_calc_flag
_atom_site_refinement_flags
_atom_site_disorder_assembly
_atom_site_disorder_group
Ti1 Ti 0.25347(3) 0.73430(3) 0.283082(18) 0.01537(10) Uani 1 1 d . . .
O1A O 0.102(3) 0.830(3) 0.4341(16) 0.068(12) Uiso 0.087(2) 1 d P . .
Ti2 Ti 0.09673(3) 0.88144(3) 0.262933(18) 0.01555(10) Uani 1 1 d . . .
O3 O 0.13335(12) 0.74821(12) 0.26692(7) 0.0166(4) Uani 1 1 d . . .
O4 O 0.22300(12) 0.86773(12) 0.27141(7) 0.0172(4) Uani 1 1 d . . .
N5 N 0.29974(15) 0.58109(14) 0.31874(8) 0.0166(5) Uani 1 1 d . . .
C6 C 0.38957(18) 0.53933(18) 0.29943(10) 0.0177(6) Uani 1 1 d . . .
C7 C 0.46502(18) 0.59712(18) 0.25904(10) 0.0171(5) Uani 1 1 d . . .
H7 H 0.5305 0.5535 0.2482 0.020 Uiso 1 1 calc R . .
C8 C 0.48520(18) 0.67538(18) 0.28298(10) 0.0164(5) Uani 1 1 d . . .
N9 N 0.41178(15) 0.73802(15) 0.30155(8) 0.0157(4) Uani 1 1 d . . .
Cl10 Cl 0.6960(3) 0.5038(3) -0.05047(19) 0.166(2) Uani 0.520(4) 1 d P . .
C10 C 0.22487(18) 0.52479(18) 0.35464(11) 0.0193(6) Uani 1 1 d . . .
C11 C 0.2074(2) 0.51147(19) 0.41423(11) 0.0243(6) Uani 1 1 d . . .
Cl12 Cl 0.8826(4) 0.5642(5) -0.0633(3) 0.235(3) Uani 0.520(4) 1 d P . .
C12 C 0.1287(2) 0.4647(2) 0.44575(12) 0.0330(7) Uani 1 1 d . . .
H12 H 0.1141 0.4560 0.4860 0.040 Uiso 1 1 calc R . .
Cl13 Cl 0.9383(3) 0.5549(3) -0.02182(18) 0.130(2) Uani 0.431(4) 1 d P . .
C14 C 0.0935(2) 0.4408(2) 0.36229(13) 0.0296(7) Uani 1 1 d . . .
H14 H 0.0548 0.4156 0.3451 0.036 Uiso 1 1 calc R . .
Cl15 Cl 0.8389(5) 0.6371(4) -0.10523(14) 0.189(3) Uani 0.431(4) 1 d P . .
C15 C 0.17087(18) 0.48690(19) 0.32793(11) 0.0219(6) Uani 1 1 d . . .
C16 C 0.1984(2) 0.4892(2) 0.26423(12) 0.0312(7) Uani 1 1 d . . .
H16 H 0.2487 0.5320 0.2462 0.037 Uiso 1 1 calc R . .
C17 C 0.2467(3) 0.3900(3) 0.25162(15) 0.0564(11) Uani 1 1 d . . .
H17A H 0.1967 0.3482 0.2669 0.085 Uiso 1 1 calc R . .
H17B H 0.3044 0.3652 0.2694 0.085 Uiso 1 1 calc R . .
H17C H 0.2697 0.3930 0.2105 0.085 Uiso 1 1 calc R . .
C18 C 0.1073(2) 0.5254(2) 0.23840(14) 0.0484(9) Uani 1 1 d . . .
H18A H 0.0583 0.4828 0.2547 0.073 Uiso 1 1 calc R . .
H18B H 0.1285 0.5281 0.1972 0.073 Uiso 1 1 calc R . .
H18C H 0.0759 0.5888 0.2465 0.073 Uiso 1 1 calc R . .
C19 C 0.2760(2) 0.5383(2) 0.44393(11) 0.0303(7) Uani 1 1 d . . .
H19 H 0.3141 0.5859 0.4165 0.036 Uiso 1 1 calc R . .
C20 C 0.2181(2) 0.5811(2) 0.49666(11) 0.0367(8) Uani 1 1 d . . .
H20A H 0.1647 0.6334 0.4866 0.055 Uiso 1 1 calc R . .
H20B H 0.2649 0.6048 0.5110 0.055 Uiso 1 1 calc R . .
H20C H 0.1878 0.5327 0.5261 0.055 Uiso 1 1 calc R . .
C21 C 0.3526(2) 0.4510(2) 0.46136(12) 0.0386(8) Uani 1 1 d . . .
H21A H 0.3165 0.4023 0.4869 0.058 Uiso 1 1 calc R . .
H21B H 0.3962 0.4685 0.4809 0.058 Uiso 1 1 calc R . .
H21C H 0.3941 0.4264 0.4274 0.058 Uiso 1 1 calc R . .
C22 C 0.4290(2) 0.43587(19) 0.31227(12) 0.0272(6) Uani 1 1 d . . .
H22A H 0.3750 0.4039 0.3377 0.041 Uiso 1 1 calc R . .
H22B H 0.4856 0.4251 0.3307 0.041 Uiso 1 1 calc R . .
H22C H 0.4522 0.4106 0.2769 0.041 Uiso 1 1 calc R . .
C23 C 0.59631(18) 0.67218(19) 0.27630(11) 0.0224(6) Uani 1 1 d . . .
H23A H 0.6056 0.7261 0.2898 0.034 Uiso 1 1 calc R . .
H23B H 0.6308 0.6751 0.2362 0.034 Uiso 1 1 calc R . .
H23C H 0.6249 0.6133 0.2986 0.034 Uiso 1 1 calc R . .
C24 C 0.43994(17) 0.81871(18) 0.31429(10) 0.0169(5) Uani 1 1 d . . .
C25 C 0.44191(18) 0.82138(19) 0.37011(11) 0.0199(6) Uani 1 1 d . . .
C26 C 0.47451(19) 0.89848(19) 0.37859(11) 0.0230(6) Uani 1 1 d . . .
H26 H 0.4753 0.9027 0.4160 0.028 Uiso 1 1 calc R . .
C27 C 0.50545(19) 0.96847(19) 0.33441(11) 0.0235(6) Uani 1 1 d . . .
H27 H 0.5285 1.0195 0.3413 0.028 Uiso 1 1 calc R . .
C28 C 0.50277(19) 0.96407(19) 0.27995(11) 0.0220(6) Uani 1 1 d . . .
H28 H 0.5231 1.0130 0.2496 0.026 Uiso 1 1 calc R . .
C29 C 0.47069(18) 0.88907(18) 0.26879(10) 0.0177(6) Uani 1 1 d . . .
C30 C 0.47387(19) 0.88668(19) 0.20729(10) 0.0214(6) Uani 1 1 d . . .
H30 H 0.4509 0.8277 0.2068 0.026 Uiso 1 1 calc R . .
C31 C 0.40297(19) 0.9704(2) 0.18179(11) 0.0265(6) Uani 1 1 d . . .
H31A H 0.3339 0.9712 0.2050 0.040 Uiso 1 1 calc R . .
H31B H 0.4046 0.9646 0.1431 0.040 Uiso 1 1 calc R . .
H31C H 0.4248 1.0292 0.1809 0.040 Uiso 1 1 calc R . .
C32 C 0.5807(2) 0.8841(2) 0.16976(11) 0.0302(7) Uani 1 1 d . . .
H32A H 0.5802 0.8777 0.1315 0.045 Uiso 1 1 calc R . .
H32B H 0.6266 0.8302 0.1858 0.045 Uiso 1 1 calc R . .
H32C H 0.6037 0.9428 0.1679 0.045 Uiso 1 1 calc R . .
C33 C 0.4135(2) 0.7427(2) 0.42017(10) 0.0247(6) Uani 1 1 d . . .
H33 H 0.3503 0.7254 0.4170 0.030 Uiso 1 1 calc R . .
C34 C 0.3928(3) 0.7722(2) 0.47840(12) 0.0481(9) Uani 1 1 d . . .
H34A H 0.4560 0.7812 0.4848 0.072 Uiso 1 1 calc R . .
H34B H 0.3655 0.7226 0.5083 0.072 Uiso 1 1 calc R . .
H34C H 0.3437 0.8314 0.4791 0.072 Uiso 1 1 calc R . .
C35 C 0.4957(2) 0.6532(2) 0.42000(12) 0.0358(8) Uani 1 1 d . . .
H35A H 0.5018 0.6258 0.3866 0.054 Uiso 1 1 calc R . .
H35B H 0.4771 0.6071 0.4545 0.054 Uiso 1 1 calc R . .
H35C H 0.5605 0.6696 0.4187 0.054 Uiso 1 1 calc R . .
C36 C 0.0715(2) 0.4309(2) 0.42046(13) 0.0349(7) Uani 1 1 d . . .
H36 H 0.0170 0.4008 0.4430 0.042 Uiso 1 1 calc R . .
C37 C 0.42962(18) 0.64793(18) 0.20484(10) 0.0181(6) Uani 1 1 d . . .
O38 O 0.33614(12) 0.69992(12) 0.21606(7) 0.0176(4) Uani 1 1 d . . .
C39 C 0.48856(19) 0.64833(19) 0.15158(11) 0.0202(6) Uani 1 1 d . . .
C40 C 0.59488(19) 0.59580(19) 0.14233(10) 0.0211(6) Uani 1 1 d . . .
C41 C 0.6214(2) 0.4987(2) 0.15866(11) 0.0283(7) Uani 1 1 d . . .
H41 H 0.5698 0.4621 0.1759 0.034 Uiso 1 1 calc R . .
C42 C 0.7221(2) 0.4542(2) 0.15021(12) 0.0330(7) Uani 1 1 d . . .
H42 H 0.7388 0.3880 0.1626 0.040 Uiso 1 1 calc R . .
C43 C 0.7979(2) 0.5056(2) 0.12398(12) 0.0312(7) Uani 1 1 d . . .
H43 H 0.8667 0.4751 0.1182 0.037 Uiso 1 1 calc R . .
C44 C 0.7732(2) 0.6016(2) 0.10614(12) 0.0297(7) Uani 1 1 d . . .
H44 H 0.8251 0.6375 0.0878 0.036 Uiso 1 1 calc R . .
C45 C 0.67319(19) 0.6459(2) 0.11487(11) 0.0240(6) Uani 1 1 d . . .
H45 H 0.6572 0.7121 0.1019 0.029 Uiso 1 1 calc R . .
C46 C 0.45563(19) 0.7056(2) 0.09968(11) 0.0244(6) Uani 1 1 d . . .
C47 C 0.4976(2) 0.6734(3) 0.04804(12) 0.0431(9) Uani 1 1 d . . .
H47 H 0.5432 0.6148 0.0473 0.052 Uiso 1 1 calc R . .
C48 C 0.4734(2) 0.7258(3) -0.00193(13) 0.0514(10) Uani 1 1 d . . .
H48 H 0.5017 0.7023 -0.0364 0.062 Uiso 1 1 calc R . .
C49 C 0.4091(2) 0.8111(3) -0.00206(12) 0.0426(9) Uani 1 1 d . . .
H49 H 0.3940 0.8473 -0.0366 0.051 Uiso 1 1 calc R . .
C50 C 0.3665(2) 0.8441(2) 0.04799(11) 0.0325(7) Uani 1 1 d . . .
H50 H 0.3213 0.9030 0.0481 0.039 Uiso 1 1 calc R . .
C51 C 0.38942(19) 0.7914(2) 0.09848(11) 0.0256(6) Uani 1 1 d . . .
H51 H 0.3590 0.8147 0.1329 0.031 Uiso 1 1 calc R . .
N52 N -0.04820(15) 0.85900(15) 0.24412(8) 0.0161(5) Uani 1 1 d . . .
C53 C -0.10145(18) 0.93142(19) 0.21945(10) 0.0174(6) Uani 1 1 d . . .
C54 C -0.06374(18) 1.02425(18) 0.20166(10) 0.0172(5) Uani 1 1 d . . .
H54 H -0.1101 1.0704 0.1796 0.021 Uiso 1 1 calc R . .
C55 C -0.05809(18) 1.06737(18) 0.25004(10) 0.0185(6) Uani 1 1 d . . .
N56 N -0.00233(15) 1.01919(15) 0.28426(8) 0.0175(5) Uani 1 1 d . . .
C57 C -0.07383(17) 0.76840(18) 0.24497(10) 0.0173(5) Uani 1 1 d . . .
C58 C -0.04906(18) 0.73613(19) 0.19312(10) 0.0195(6) Uani 1 1 d . . .
C59 C -0.08273(19) 0.65490(19) 0.19264(11) 0.0232(6) Uani 1 1 d . . .
H59 H -0.0678 0.6320 0.1581 0.028 Uiso 1 1 calc R . .
C60 C -0.1370(2) 0.6071(2) 0.24095(12) 0.0282(7) Uani 1 1 d . . .
H60 H -0.1606 0.5526 0.2394 0.034 Uiso 1 1 calc R . .
C61 C -0.1573(2) 0.6382(2) 0.29178(12) 0.0277(7) Uani 1 1 d . . .
H61 H -0.1927 0.6033 0.3252 0.033 Uiso 1 1 calc R . .
C62 C -0.12672(18) 0.71978(19) 0.29502(11) 0.0207(6) Uani 1 1 d . . .
C63 C -0.1581(2) 0.7573(2) 0.35003(11) 0.0267(6) Uani 1 1 d . . .
H63 H -0.1126 0.8022 0.3475 0.032 Uiso 1 1 calc R . .
C64 C -0.2657(2) 0.8124(3) 0.35726(13) 0.0438(9) Uani 1 1 d . . .
H64A H -0.2686 0.8679 0.3269 0.066 Uiso 1 1 calc R . .
H64B H -0.2869 0.8329 0.3941 0.066 Uiso 1 1 calc R . .
H64C H -0.3110 0.7720 0.3554 0.066 Uiso 1 1 calc R . .
C65 C -0.1464(3) 0.6781(2) 0.40195(12) 0.0521(10) Uani 1 1 d . . .
H65A H -0.1985 0.6393 0.4095 0.078 Uiso 1 1 calc R . .
H65B H -0.1541 0.7063 0.4352 0.078 Uiso 1 1 calc R . .
H65C H -0.0793 0.6384 0.3940 0.078 Uiso 1 1 calc R . .
C66 C 0.0129(2) 0.7847(2) 0.13851(11) 0.0268(7) Uani 1 1 d . . .
H66 H 0.0121 0.8501 0.1435 0.032 Uiso 1 1 calc R . .
C67 C 0.1231(2) 0.7344(2) 0.12666(12) 0.0395(8) Uani 1 1 d . . .
H67A H 0.1516 0.7300 0.1594 0.059 Uiso 1 1 calc R . .
H67B H 0.1619 0.7703 0.0930 0.059 Uiso 1 1 calc R . .
H67C H 0.1266 0.6708 0.1200 0.059 Uiso 1 1 calc R . .
C68 C -0.0321(2) 0.7935(2) 0.08734(11) 0.0356(7) Uani 1 1 d . . .
H68A H -0.0212 0.7312 0.0771 0.053 Uiso 1 1 calc R . .
H68B H 0.0008 0.8366 0.0552 0.053 Uiso 1 1 calc R . .
H68C H -0.1049 0.8184 0.0970 0.053 Uiso 1 1 calc R . .
C69 C -0.19748(18) 0.93321(19) 0.20280(11) 0.0228(6) Uani 1 1 d . . .
H69A H -0.2182 0.8715 0.2172 0.034 Uiso 1 1 calc R . .
H69B H -0.1864 0.9472 0.1613 0.034 Uiso 1 1 calc R . .
H69C H -0.2506 0.9821 0.2190 0.034 Uiso 1 1 calc R . .
C70 C -0.1164(2) 1.16537(19) 0.25034(11) 0.0252(6) Uani 1 1 d . . .
H70A H -0.1019 1.1919 0.2794 0.038 Uiso 1 1 calc R . .
H70B H -0.1889 1.1642 0.2589 0.038 Uiso 1 1 calc R . .
H70C H -0.0968 1.2045 0.2130 0.038 Uiso 1 1 calc R . .
C71 C -0.00295(19) 1.06521(19) 0.33080(11) 0.0218(6) Uani 1 1 d . . .
C72 C 0.0765(2) 1.11229(19) 0.32499(11) 0.0247(6) Uani 1 1 d . . .
C73 C 0.0684(2) 1.1632(2) 0.36711(12) 0.0338(7) Uani 1 1 d . . .
H73 H 0.1206 1.1965 0.3644 0.041 Uiso 1 1 calc R . .
C74 C -0.0135(2) 1.1664(2) 0.41259(13) 0.0364(8) Uani 1 1 d . . .
H74 H -0.0178 1.2023 0.4406 0.044 Uiso 1 1 calc R . .
C75 C -0.0891(2) 1.1176(2) 0.41751(12) 0.0311(7) Uani 1 1 d . . .
H75 H -0.1452 1.1204 0.4492 0.037 Uiso 1 1 calc R . .
C76 C -0.0860(2) 1.06451(19) 0.37777(11) 0.0240(6) Uani 1 1 d . . .
C77 C -0.1708(2) 1.0093(2) 0.38780(11) 0.0260(6) Uani 1 1 d . . .
H77 H -0.1542 0.9712 0.3570 0.031 Uiso 1 1 calc R . .
C78 C -0.2734(2) 1.0741(2) 0.38621(12) 0.0349(7) Uani 1 1 d . . .
H78A H -0.2921 1.1109 0.4168 0.052 Uiso 1 1 calc R . .
H78B H -0.3249 1.0357 0.3913 0.052 Uiso 1 1 calc R . .
H78C H -0.2689 1.1170 0.3495 0.052 Uiso 1 1 calc R . .
C79 C -0.1802(2) 0.9413(2) 0.44478(12) 0.0349(7) Uani 1 1 d . . .
H79A H -0.1178 0.8943 0.4445 0.052 Uiso 1 1 calc R . .
H79B H -0.2373 0.9091 0.4510 0.052 Uiso 1 1 calc R . .
H79C H -0.1915 0.9767 0.4754 0.052 Uiso 1 1 calc R . .
C80 C 0.1645(2) 1.1137(2) 0.27360(12) 0.0300(7) Uani 1 1 d . . .
H80 H 0.1752 1.0534 0.2593 0.036 Uiso 1 1 calc R . .
C81 C 0.2630(2) 1.1188(2) 0.28759(13) 0.0371(8) Uani 1 1 d . . .
H81A H 0.2558 1.1787 0.3001 0.056 Uiso 1 1 calc R . .
H81B H 0.3182 1.1150 0.2537 0.056 Uiso 1 1 calc R . .
H81C H 0.2782 1.0661 0.3179 0.056 Uiso 1 1 calc R . .
C82 C 0.1400(2) 1.1955(2) 0.22579(12) 0.0406(8) Uani 1 1 d . . .
H82A H 0.0852 1.1844 0.2117 0.061 Uiso 1 1 calc R . .
H82B H 0.2003 1.1994 0.1947 0.061 Uiso 1 1 calc R . .
H82C H 0.1188 1.2549 0.2404 0.061 Uiso 1 1 calc R . .
C83 C 0.04258(18) 1.01243(19) 0.16330(10) 0.0189(6) Uani 1 1 d . . .
O84 O 0.11272(12) 0.95173(12) 0.18856(7) 0.0174(4) Uani 1 1 d . . .
C85 C 0.06256(19) 1.06362(19) 0.11025(10) 0.0211(6) Uani 1 1 d . . .
C86 C 0.16453(19) 1.07170(19) 0.07367(11) 0.0232(6) Uani 1 1 d . . .
C87 C 0.2434(2) 1.0828(2) 0.09474(11) 0.0294(7) Uani 1 1 d . . .
H87 H 0.2353 1.0772 0.1345 0.035 Uiso 1 1 calc R . .
C88 C 0.3334(2) 1.1018(2) 0.05826(12) 0.0373(8) Uani 1 1 d . . .
H88 H 0.3857 1.1110 0.0732 0.045 Uiso 1 1 calc R . .
C89 C 0.3482(2) 1.1076(2) 0.00056(12) 0.0415(9) Uani 1 1 d . . .
H89 H 0.4105 1.1200 -0.0243 0.050 Uiso 1 1 calc R . .
C90 C 0.2712(2) 1.0950(3) -0.02064(12) 0.0442(9) Uani 1 1 d . . .
H90 H 0.2808 1.0980 -0.0603 0.053 Uiso 1 1 calc R . .
C91 C 0.1805(2) 1.0781(2) 0.01547(11) 0.0329(7) Uani 1 1 d . . .
H91 H 0.1279 1.0707 0.0002 0.040 Uiso 1 1 calc R . .
C92 C -0.02333(19) 1.1210(2) 0.08465(10) 0.0235(6) Uani 1 1 d . . .
C93 C -0.0421(2) 1.2189(2) 0.07730(11) 0.0313(7) Uani 1 1 d . . .
H93 H 0.0000 1.2500 0.0883 0.038 Uiso 1 1 calc R . .
C94 C -0.1219(2) 1.2717(2) 0.05394(12) 0.0368(8) Uani 1 1 d . . .
H94 H -0.1345 1.3387 0.0493 0.044 Uiso 1 1 calc R . .
C95 C -0.1828(2) 1.2272(3) 0.03751(12) 0.0379(8) Uani 1 1 d . . .
H95 H -0.2382 1.2635 0.0222 0.045 Uiso 1 1 calc R . .
C96 C -0.1640(2) 1.1310(2) 0.04301(11) 0.0342(8) Uani 1 1 d . . .
H96 H -0.2054 1.1007 0.0308 0.041 Uiso 1 1 calc R . .
C97 C -0.0843(2) 1.0776(2) 0.06646(11) 0.0283(7) Uani 1 1 d . . .
H97 H -0.0714 1.0108 0.0701 0.034 Uiso 1 1 calc R . .
O98 O 0.18912(12) 0.73469(12) 0.36993(7) 0.0206(4) Uani 1 1 d . . .
C98 C -0.4412(3) 1.2413(2) 0.18127(13) 0.0382(8) Uani 1 1 d . . .
S99 S 0.09393(5) 0.79225(5) 0.39504(3) 0.02245(15) Uani 1 1 d . . .
F99 F -0.47806(16) 1.17210(14) 0.17152(8) 0.0584(6) Uani 1 1 d . . .
F100 F -0.50957(15) 1.32011(14) 0.17625(8) 0.0561(5) Uani 1 1 d . . .
O100 O 0.04286(12) 0.85416(12) 0.35170(7) 0.0199(4) Uani 1 1 d . . .
F101 F -0.36039(16) 1.25418(16) 0.14015(8) 0.0682(7) Uani 1 1 d . . .
O101 O 0.02910(16) 0.74418(19) 0.44129(9) 0.0337(6) Uani 0.913(2) 1 d P . .
S102 S -0.41097(5) 1.21174(5) 0.25126(3) 0.02562(16) Uani 1 1 d . . .
C102 C 0.1365(3) 0.8729(3) 0.42487(14) 0.0413(9) Uani 0.913 1 d . . .
F103 F 0.05968(14) 0.93370(14) 0.44816(7) 0.0405(6) Uani 0.913(2) 1 d P . .
O103 O -0.36649(14) 1.28984(13) 0.25226(8) 0.0310(5) Uani 1 1 d . . .
F104 F 0.18443(14) 0.82236(14) 0.46440(7) 0.0467(6) Uani 0.913(2) 1 d P . .
O104 O -0.34233(14) 1.12353(14) 0.24941(9) 0.0405(5) Uani 1 1 d . . .
F105 F 0.20094(14) 0.92139(14) 0.38536(8) 0.0394(5) Uani 0.913(2) 1 d P . .
O105 O -0.50843(14) 1.20718(14) 0.28847(8) 0.0357(5) Uani 1 1 d . . .
C2A C 0.019(3) 0.703(3) 0.4307(16) 0.022(9) Uiso 0.087(2) 1 d P . .
F3A F 0.0576(16) 0.6433(16) 0.4719(9) 0.053(6) Uiso 0.087(2) 1 d P . .
F4A F 0.0123(15) 0.6527(14) 0.3941(8) 0.043(6) Uiso 0.087(2) 1 d P . .
F5A F -0.0687(13) 0.7462(12) 0.4536(7) 0.027(5) Uiso 0.087(2) 1 d P . .
Cl1S Cl 0.85461(7) 0.37101(7) 0.32298(5) 0.0645(3) Uani 1 1 d . . .
C2S C 0.7344(2) 0.3414(2) 0.34944(15) 0.0465(9) Uani 1 1 d . . .
H2S1 H 0.7384 0.2828 0.3782 0.056 Uiso 1 1 calc R . .
H2S2 H 0.7106 0.3290 0.3182 0.056 Uiso 1 1 calc R . .
Cl3S Cl 0.64691(6) 0.43261(6) 0.38038(4) 0.0485(2) Uani 1 1 d . . .
Cl4S Cl -0.56037(6) 1.10800(8) 0.45836(4) 0.0589(3) Uani 1 1 d . . .
C5S C -0.6440(2) 1.1421(2) 0.41225(12) 0.0338(7) Uani 1 1 d . . .
H5S1 H -0.6044 1.1535 0.3726 0.041 Uiso 1 1 calc R . .
H5S2 H -0.6800 1.0896 0.4163 0.041 Uiso 1 1 calc R . .
Cl6S Cl -0.73333(6) 1.24429(6) 0.42562(3) 0.0409(2) Uani 1 1 d . . .
Cl7S Cl 0.67003(18) 0.45490(16) 0.01001(9) 0.0505(8) Uani 0.403(2) 1 d P . .
C8S C 0.6884(7) 0.4432(7) -0.0622(4) 0.043(2) Uani 0.403(2) 1 d P . .
H8S1 H 0.7588 0.4492 -0.0825 0.051 Uiso 0.403(2) 1 calc PR . .
H8S2 H 0.6784 0.3796 -0.0634 0.051 Uiso 0.403(2) 1 calc PR . .
Cl9S Cl 0.60500(19) 0.52845(17) -0.09614(10) 0.0573(8) Uani 0.403(2) 1 d P . .
C11S C 0.7561(8) 0.5911(11) -0.0492(7) 0.192(9) Uani 0.520(4) 1 d P . .
H11A H 0.7360 0.6472 -0.0771 0.230 Uiso 0.520(4) 1 calc PR . .
H11B H 0.7319 0.6090 -0.0112 0.230 Uiso 0.520(4) 1 calc PR . .
C14S C 0.8196(11) 0.6475(10) -0.0374(4) 0.106(5) Uani 0.431(4) 1 d P . .
H14A H 0.7553 0.6287 -0.0139 0.127 Uiso 0.431(4) 1 calc PR . .
H14B H 0.8224 0.7118 -0.0333 0.127 Uiso 0.431(4) 1 calc PR . .

loop_
_atom_site_aniso_label
_atom_site_aniso_U_11
_atom_site_aniso_U_22
_atom_site_aniso_U_33
_atom_site_aniso_U_23
_atom_site_aniso_U_13
_atom_site_aniso_U_12
Ti1 0.0149(2) 0.0176(3) 0.0126(2) -0.00032(19) -0.00316(19) -0.0033(2)
Ti2 0.0155(2) 0.0181(3) 0.0119(2) -0.00018(19) -0.00280(18) -0.0036(2)
O3 0.0177(9) 0.0177(10) 0.0149(9) -0.0012(7) -0.0045(7) -0.0047(8)
O4 0.0181(9) 0.0189(10) 0.0149(9) -0.0015(7) -0.0039(7) -0.0055(8)
N5 0.0184(11) 0.0163(12) 0.0162(11) -0.0012(9) -0.0069(9) -0.0036(10)
C6 0.0192(13) 0.0205(15) 0.0156(13) -0.0034(11) -0.0072(11) -0.0040(12)
C7 0.0155(12) 0.0174(15) 0.0172(13) -0.0037(11) -0.0015(11) -0.0029(11)
C8 0.0187(13) 0.0173(15) 0.0118(12) 0.0024(11) -0.0045(11) -0.0042(11)
N9 0.0173(11) 0.0169(12) 0.0123(10) 0.0005(9) -0.0036(9) -0.0044(9)
Cl10 0.147(4) 0.156(4) 0.180(4) -0.086(4) -0.001(3) 0.019(3)
C10 0.0155(13) 0.0164(15) 0.0226(14) 0.0002(11) -0.0022(11) -0.0025(11)
C11 0.0284(15) 0.0212(16) 0.0214(14) 0.0025(12) -0.0055(12) -0.0072(13)
Cl12 0.122(4) 0.308(8) 0.270(8) -0.029(7) -0.016(4) -0.089(4)
C12 0.0349(17) 0.0345(19) 0.0254(15) 0.0014(13) 0.0011(13) -0.0142(15)
Cl13 0.112(3) 0.103(3) 0.118(3) -0.020(2) 0.072(2) -0.023(2)
C14 0.0232(15) 0.0220(17) 0.0445(18) -0.0030(14) -0.0093(14) -0.0068(13)
Cl15 0.397(9) 0.183(5) 0.0486(19) 0.024(2) -0.069(3) -0.198(5)
C15 0.0173(13) 0.0172(15) 0.0302(15) -0.0019(12) -0.0076(12) -0.0011(12)
C16 0.0388(17) 0.0307(18) 0.0313(16) -0.0011(14) -0.0138(14) -0.0176(15)
C17 0.048(2) 0.072(3) 0.055(2) -0.032(2) -0.0247(19) 0.013(2)
C18 0.056(2) 0.041(2) 0.052(2) -0.0139(18) -0.0349(19) 0.0155(18)
C19 0.0379(17) 0.0336(19) 0.0188(14) 0.0071(13) -0.0058(13) -0.0176(15)
C20 0.051(2) 0.037(2) 0.0221(15) 0.0038(14) -0.0151(15) -0.0094(16)
C21 0.0348(17) 0.053(2) 0.0294(16) -0.0002(16) -0.0102(14) -0.0145(16)
C22 0.0234(15) 0.0189(16) 0.0354(16) -0.0038(13) -0.0040(13) -0.0005(13)
C23 0.0185(13) 0.0246(16) 0.0235(14) -0.0017(12) -0.0041(12) -0.0060(12)
C24 0.0119(12) 0.0162(15) 0.0224(14) -0.0036(11) -0.0034(11) -0.0029(11)
C25 0.0171(13) 0.0227(16) 0.0190(13) -0.0038(11) -0.0029(11) -0.0029(12)
C26 0.0240(14) 0.0257(17) 0.0198(14) -0.0059(12) -0.0050(12) -0.0034(13)
C27 0.0250(14) 0.0194(16) 0.0292(15) -0.0053(12) -0.0091(12) -0.0055(12)
C28 0.0239(14) 0.0178(15) 0.0249(14) 0.0011(12) -0.0089(12) -0.0061(12)
C29 0.0147(12) 0.0224(15) 0.0165(13) -0.0027(11) -0.0037(11) -0.0049(11)
C30 0.0246(14) 0.0231(16) 0.0191(13) -0.0003(12) -0.0071(12) -0.0104(12)
C31 0.0266(15) 0.0309(18) 0.0215(14) 0.0044(13) -0.0095(12) -0.0084(13)
C32 0.0278(15) 0.0368(19) 0.0228(15) -0.0016(13) -0.0011(13) -0.0087(14)
C33 0.0295(15) 0.0294(18) 0.0171(13) -0.0012(12) -0.0051(12) -0.0122(13)
C34 0.070(2) 0.059(2) 0.0215(16) -0.0029(16) -0.0026(16) -0.037(2)
C35 0.0320(17) 0.041(2) 0.0307(16) 0.0146(14) -0.0145(14) -0.0122(15)
C36 0.0278(16) 0.0318(19) 0.0411(19) -0.0015(15) 0.0028(14) -0.0150(14)
C37 0.0174(13) 0.0169(15) 0.0217(14) -0.0050(11) -0.0063(11) -0.0024(11)
O38 0.0170(9) 0.0207(10) 0.0137(9) -0.0014(8) -0.0032(7) -0.0029(8)
C39 0.0195(13) 0.0218(16) 0.0203(13) -0.0062(12) -0.0014(11) -0.0068(12)
C40 0.0233(14) 0.0246(16) 0.0148(13) -0.0052(11) -0.0024(11) -0.0038(12)
C41 0.0274(15) 0.0255(18) 0.0279(15) -0.0089(13) 0.0072(13) -0.0082(14)
C42 0.0374(18) 0.0221(17) 0.0318(16) -0.0048(13) -0.0016(14) 0.0023(14)
C43 0.0215(15) 0.037(2) 0.0321(16) -0.0092(14) -0.0047(13) 0.0022(14)
C44 0.0231(15) 0.039(2) 0.0292(16) -0.0075(14) -0.0016(13) -0.0129(14)
C45 0.0264(15) 0.0239(16) 0.0219(14) -0.0022(12) -0.0061(12) -0.0059(13)
C46 0.0156(13) 0.0406(19) 0.0177(13) -0.0057(13) -0.0020(11) -0.0084(13)
C47 0.0308(17) 0.069(3) 0.0257(16) -0.0197(17) -0.0065(14) 0.0103(17)
C48 0.0342(19) 0.092(3) 0.0192(16) -0.0160(18) -0.0061(14) 0.011(2)
C49 0.0232(16) 0.080(3) 0.0193(15) 0.0045(16) -0.0078(13) -0.0094(18)
C50 0.0249(15) 0.045(2) 0.0246(15) 0.0039(14) -0.0077(13) -0.0081(15)
C51 0.0246(15) 0.0348(19) 0.0174(14) -0.0013(13) -0.0029(12) -0.0109(14)
N52 0.0172(11) 0.0202(13) 0.0103(10) -0.0001(9) -0.0026(9) -0.0053(10)
C53 0.0182(13) 0.0220(16) 0.0108(12) -0.0020(11) -0.0019(10) -0.0036(12)
C54 0.0175(13) 0.0178(15) 0.0142(12) 0.0015(11) -0.0056(11) -0.0009(11)
C55 0.0147(13) 0.0196(15) 0.0175(13) 0.0020(11) 0.0009(11) -0.0068(11)
N56 0.0167(11) 0.0182(13) 0.0165(11) -0.0010(9) -0.0029(9) -0.0043(10)
C57 0.0129(12) 0.0188(15) 0.0191(13) -0.0003(11) -0.0052(11) -0.0021(11)
C58 0.0181(13) 0.0219(16) 0.0189(13) -0.0027(11) -0.0075(11) -0.0014(12)
C59 0.0236(14) 0.0248(17) 0.0223(14) -0.0049(12) -0.0079(12) -0.0029(13)
C60 0.0290(16) 0.0252(17) 0.0344(16) -0.0054(13) -0.0078(13) -0.0123(13)
C61 0.0274(15) 0.0274(17) 0.0263(15) 0.0003(13) -0.0021(13) -0.0109(13)
C62 0.0176(13) 0.0214(16) 0.0209(14) 0.0020(12) -0.0057(11) -0.0035(12)
C63 0.0327(16) 0.0289(18) 0.0178(14) -0.0011(12) -0.0005(12) -0.0133(14)
C64 0.0250(16) 0.069(3) 0.044(2) -0.0286(19) 0.0008(15) -0.0116(17)
C65 0.089(3) 0.040(2) 0.0256(17) 0.0058(15) -0.0092(18) -0.024(2)
C66 0.0336(16) 0.0294(18) 0.0176(14) -0.0048(12) -0.0002(12) -0.0120(14)
C67 0.0305(17) 0.066(3) 0.0213(15) -0.0026(16) -0.0035(13) -0.0151(17)
C68 0.0383(18) 0.045(2) 0.0193(15) -0.0017(14) -0.0045(14) -0.0047(16)
C69 0.0195(14) 0.0244(16) 0.0237(14) -0.0016(12) -0.0067(12) -0.0028(12)
C70 0.0260(15) 0.0234(17) 0.0251(15) -0.0029(12) -0.0061(12) -0.0032(13)
C71 0.0254(14) 0.0210(16) 0.0173(13) -0.0016(11) -0.0088(12) 0.0021(12)
C72 0.0265(15) 0.0216(16) 0.0262(15) -0.0039(12) -0.0087(13) -0.0021(13)
C73 0.0391(18) 0.0330(19) 0.0345(17) -0.0089(14) -0.0136(15) -0.0079(15)
C74 0.048(2) 0.035(2) 0.0319(17) -0.0176(15) -0.0127(16) -0.0037(16)
C75 0.0361(17) 0.0315(19) 0.0228(15) -0.0068(13) -0.0045(13) -0.0009(15)
C76 0.0294(15) 0.0191(16) 0.0212(14) -0.0026(12) -0.0074(12) 0.0010(13)
C77 0.0275(15) 0.0258(17) 0.0212(14) -0.0063(12) 0.0023(12) -0.0053(13)
C78 0.0319(17) 0.038(2) 0.0298(16) -0.0030(14) -0.0042(14) -0.0031(15)
C79 0.0278(16) 0.036(2) 0.0318(17) -0.0013(14) 0.0023(14) -0.0025(15)
C80 0.0235(15) 0.0301(18) 0.0394(17) -0.0136(14) -0.0047(13) -0.0065(13)
C81 0.0300(16) 0.035(2) 0.050(2) -0.0122(16) -0.0104(15) -0.0066(15)
C82 0.0373(18) 0.055(2) 0.0333(17) -0.0032(16) -0.0076(15) -0.0204(17)
C83 0.0180(13) 0.0219(16) 0.0180(13) -0.0028(11) -0.0062(11) -0.0047(12)
O84 0.0165(9) 0.0189(10) 0.0144(9) 0.0011(7) -0.0040(7) -0.0021(8)
C85 0.0226(14) 0.0262(16) 0.0158(13) -0.0015(12) -0.0065(11) -0.0069(12)
C86 0.0226(14) 0.0261(17) 0.0177(13) 0.0061(12) -0.0065(12) -0.0061(13)
C87 0.0280(15) 0.0372(19) 0.0201(14) 0.0095(13) -0.0085(13) -0.0112(14)
C88 0.0267(16) 0.050(2) 0.0321(17) 0.0146(15) -0.0130(14) -0.0152(15)
C89 0.0264(16) 0.061(2) 0.0258(16) 0.0200(15) -0.0045(14) -0.0148(16)
C90 0.0333(18) 0.075(3) 0.0164(15) 0.0125(16) -0.0024(14) -0.0181(18)
C91 0.0265(15) 0.050(2) 0.0194(14) 0.0043(14) -0.0063(13) -0.0114(15)
C92 0.0234(14) 0.0305(18) 0.0124(13) 0.0009(12) -0.0022(11) -0.0033(13)
C93 0.0352(17) 0.035(2) 0.0242(15) -0.0015(14) -0.0121(13) -0.0042(15)
C94 0.0424(19) 0.035(2) 0.0262(16) -0.0020(14) -0.0124(15) 0.0089(16)
C95 0.0273(16) 0.056(2) 0.0220(16) -0.0038(15) -0.0085(13) 0.0094(16)
C96 0.0250(16) 0.054(2) 0.0226(15) -0.0015(15) -0.0075(13) -0.0080(16)
C97 0.0251(15) 0.0385(19) 0.0201(14) 0.0040(13) -0.0071(12) -0.0104(14)
O98 0.0201(9) 0.0232(11) 0.0144(9) 0.0009(8) -0.0043(8) 0.0004(8)
C98 0.045(2) 0.038(2) 0.0355(18) -0.0081(16) -0.0042(16) -0.0201(17)
S99 0.0214(3) 0.0287(4) 0.0120(3) -0.0003(3) -0.0026(3) 0.0010(3)
F99 0.0935(16) 0.0503(13) 0.0482(12) -0.0030(10) -0.0275(11) -0.0387(12)
F100 0.0721(14) 0.0418(13) 0.0596(13) 0.0067(10) -0.0360(11) -0.0115(11)
O100 0.0164(9) 0.0273(11) 0.0124(8) -0.0005(8) -0.0018(7) -0.0016(8)
F101 0.0822(16) 0.0911(18) 0.0330(11) -0.0152(11) 0.0131(11) -0.0456(14)
O101 0.0236(12) 0.0457(17) 0.0175(12) 0.0074(11) 0.0027(10) 0.0002(12)
S102 0.0240(4) 0.0209(4) 0.0295(4) -0.0037(3) -0.0030(3) -0.0037(3)
C102 0.043(2) 0.054(3) 0.0264(18) -0.0183(18) -0.0174(17) 0.013(2)
F103 0.0437(12) 0.0441(13) 0.0298(10) -0.0203(9) -0.0154(9) 0.0215(10)
O103 0.0338(11) 0.0258(12) 0.0353(11) -0.0075(9) -0.0070(9) -0.0082(9)
F104 0.0536(13) 0.0564(15) 0.0325(11) -0.0261(10) -0.0293(10) 0.0263(11)
O104 0.0307(11) 0.0244(13) 0.0652(15) -0.0110(11) -0.0104(11) -0.0002(10)
F105 0.0393(11) 0.0482(14) 0.0390(11) -0.0192(10) -0.0108(10) -0.0104(10)
O105 0.0290(11) 0.0357(13) 0.0344(11) 0.0000(10) 0.0040(9) -0.0094(10)
Cl1S 0.0512(6) 0.0438(6) 0.0983(8) -0.0160(6) -0.0107(6) -0.0123(5)
C2S 0.050(2) 0.032(2) 0.061(2) -0.0057(17) -0.0190(18) -0.0083(17)
Cl3S 0.0517(5) 0.0488(6) 0.0449(5) -0.0085(4) -0.0221(4) 0.0043(4)
Cl4S 0.0367(5) 0.0883(8) 0.0523(6) -0.0187(5) -0.0177(4) 0.0024(5)
C5S 0.0340(17) 0.038(2) 0.0269(16) -0.0053(14) -0.0061(14) -0.0039(15)
Cl6S 0.0419(5) 0.0332(5) 0.0423(5) -0.0068(4) -0.0041(4) -0.0025(4)
Cl7S 0.0650(16) 0.0388(14) 0.0415(13) -0.0117(10) -0.0156(12) 0.0118(11)
C8S 0.045(5) 0.030(5) 0.044(5) -0.011(4) -0.004(4) 0.009(4)
Cl9S 0.0774(17) 0.0455(16) 0.0525(14) 0.0078(11) -0.0342(13) -0.0118(13)
C11S 0.088(9) 0.172(15) 0.31(2) -0.152(16) 0.076(11) -0.052(9)
C14S 0.155(13) 0.118(11) 0.045(6) -0.042(7) 0.044(7) -0.076(10)

loop_
_geom_bond_atom_site_label_1
_geom_bond_atom_site_label_2
_geom_bond_distance
_geom_bond_site_symmetry_2
_geom_bond_publ_flag
Ti1 O3 1.7822(16) . ?
Ti1 O38 1.8579(16) . ?
Ti1 O4 1.8899(17) . ?
Ti1 O98 2.1046(16) . ?
Ti1 N5 2.245(2) . ?
Ti1 N9 2.3884(19) . ?
Ti1 Ti2 2.7669(7) . ?
O1A C102 0.84(3) . ?
O1A S99 1.26(4) . ?
O1A F104 1.51(4) . ?
O1A F103 1.60(4) . ?
O1A O101 1.75(4) . ?
Ti2 O4 1.7900(16) . ?
Ti2 O84 1.8839(16) . ?
Ti2 O3 1.9034(17) . ?
Ti2 O100 2.1062(16) . ?
Ti2 N56 2.268(2) . ?
Ti2 N52 2.3035(19) . ?
N5 C6 1.280(3) . ?
N5 C10 1.463(3) . ?
C6 C22 1.492(4) . ?
C6 C7 1.516(3) . ?
C7 C8 1.526(3) . ?
C7 C37 1.531(3) . ?
C8 N9 1.275(3) . ?
C8 C23 1.505(3) . ?
N9 C24 1.461(3) . ?
Cl10 C11S 1.704(13) . ?
C10 C15 1.399(3) . ?
C10 C11 1.409(3) . ?
C11 C12 1.392(4) . ?
C11 C19 1.519(4) . ?
Cl12 C11S 1.675(12) . ?
C12 C36 1.371(4) . ?
Cl13 C14S 1.955(17) . ?
Cl13 Cl13 2.384(10) 2_765 ?
C14 C36 1.375(4) . ?
C14 C15 1.391(4) . ?
Cl15 C14S 1.671(10) . ?
C15 C16 1.520(4) . ?
C16 C18 1.510(4) . ?
C16 C17 1.532(4) . ?
C19 C21 1.532(4) . ?
C19 C20 1.533(4) . ?
C24 C29 1.396(3) . ?
C24 C25 1.405(3) . ?
C25 C26 1.397(3) . ?
C25 C33 1.530(4) . ?
C26 C27 1.375(4) . ?
C27 C28 1.381(3) . ?
C28 C29 1.394(3) . ?
C29 C30 1.526(3) . ?
C30 C31 1.524(4) . ?
C30 C32 1.529(3) . ?
C33 C35 1.538(4) . ?
C33 C34 1.541(4) . ?
C37 O38 1.345(3) . ?
C37 C39 1.358(3) . ?
C39 C40 1.491(3) . ?
C39 C46 1.493(4) . ?
C40 C41 1.389(4) . ?
C40 C45 1.396(3) . ?
C41 C42 1.389(4) . ?
C42 C43 1.376(4) . ?
C43 C44 1.378(4) . ?
C44 C45 1.380(4) . ?
C46 C51 1.385(4) . ?
C46 C47 1.403(4) . ?
C47 C48 1.385(4) . ?
C48 C49 1.368(5) . ?
C49 C50 1.374(4) . ?
C50 C51 1.391(4) . ?
N52 C53 1.284(3) . ?
N52 C57 1.458(3) . ?
C53 C69 1.498(3) . ?
C53 C54 1.512(3) . ?
C54 C55 1.512(3) . ?
C54 C83 1.529(3) . ?
C55 N56 1.287(3) . ?
C55 C70 1.490(4) . ?
N56 C71 1.468(3) . ?
C57 C62 1.396(3) . ?
C57 C58 1.406(3) . ?
C58 C59 1.390(3) . ?
C58 C66 1.521(3) . ?
C59 C60 1.372(4) . ?
C60 C61 1.380(4) . ?
C61 C62 1.394(4) . ?
C62 C63 1.511(3) . ?
C63 C64 1.519(4) . ?
C63 C65 1.547(4) . ?
C66 C67 1.528(4) . ?
C66 C68 1.531(4) . ?
C71 C72 1.399(4) . ?
C71 C76 1.407(4) . ?
C72 C73 1.391(4) . ?
C72 C80 1.516(4) . ?
C73 C74 1.376(4) . ?
C74 C75 1.375(4) . ?
C75 C76 1.382(4) . ?
C76 C77 1.524(4) . ?
C77 C79 1.530(4) . ?
C77 C78 1.532(4) . ?
C80 C81 1.528(4) . ?
C80 C82 1.536(4) . ?
C83 O84 1.350(3) . ?
C83 C85 1.353(3) . ?
C85 C86 1.483(3) . ?
C85 C92 1.501(3) . ?
C86 C91 1.388(4) . ?
C86 C87 1.395(3) . ?
C87 C88 1.382(4) . ?
C88 C89 1.378(4) . ?
C89 C90 1.381(4) . ?
C90 C91 1.379(4) . ?
C92 C93 1.388(4) . ?
C92 C97 1.389(4) . ?
C93 C94 1.387(4) . ?
C94 C95 1.374(4) . ?
C95 C96 1.366(4) . ?
C96 C97 1.390(4) . ?
O98 S99 1.4681(17) . ?
C98 F101 1.321(3) . ?
C98 F100 1.329(4) . ?
C98 F99 1.339(3) . ?
C98 S102 1.832(3) . ?
S99 O101 1.417(2) . ?
S99 O100 1.4708(17) . ?
S99 C2A 1.79(4) . ?
S99 C102 1.815(4) . ?
O101 C2A 0.76(3) . ?
O101 F5A 1.310(17) . ?
O101 F3A 1.53(2) . ?
S102 O105 1.4310(19) . ?
S102 O104 1.431(2) . ?
S102 O103 1.4391(19) . ?
C102 F103 1.324(4) . ?
C102 F104 1.325(4) . ?
C102 F105 1.336(4) . ?
C2A F5A 1.29(4) . ?
C2A F3A 1.33(4) . ?
C2A F4A 1.34(4) . ?
Cl1S C2S 1.746(3) . ?
C2S Cl3S 1.765(3) . ?
Cl4S C5S 1.763(3) . ?
C5S Cl6S 1.757(3) . ?
Cl7S C8S 1.786(9) . ?
C8S Cl9S 1.737(9) . ?
